data_4340715
loop_
_publ_author_name
'Le Gal, Yann'
'Roisnel, Thierry'
'Auban-Senzier, Pascale'
'Guizouarn, Thierry'
'Lorcy, Dominique'

_publ_section_title
;
 Hydrogen-bonding interactions in a single-component molecular conductor:
 a hydroxyethyl-substituted radical gold dithiolene complex.
;
_journal_issue 16
_journal_name_full 'Inorganic chemistry'
_journal_page_first 8755
_journal_page_last 8761
_journal_paper_doi 10.1021/ic501437g
_journal_volume 53
_journal_year 2014
_chemical_compound_source 'synthesis as described'
_chemical_formula_moiety 'C10 H10 Au N2 O2 S8'
_chemical_formula_sum 'C10 H10 Au N2 O2 S8'
_chemical_formula_weight 643.65
_chemical_name_systematic
;
 ?
;
_space_group_IT_number 14
_symmetry_cell_setting monoclinic
_symmetry_Int_Tables_number 14
_symmetry_space_group_name_Hall '-P 2yab'
_symmetry_space_group_name_H-M 'P 1 21/a 1'
_atom_sites_solution_hydrogens geom
_atom_sites_solution_primary direct
_atom_sites_solution_secondary difmap
_audit_conform_dict_location ftp://ftp.iucr.org/pub/cif_core.dic
_audit_conform_dict_name cif_core.dic
_audit_conform_dict_version 2.4
_audit_creation_date 2013-01-10T09:50:33-00:00
_audit_creation_method 'WinGX routine CIF_UPDATE'
_cell_angle_alpha 90
_cell_angle_beta 93.286(3)
_cell_angle_gamma 90
_cell_formula_units_Z 2
_cell_length_a 14.2789(9)
_cell_length_b 4.1546(3)
_cell_length_c 14.3699(8)
_cell_measurement_reflns_used 3672
_cell_measurement_temperature 150(2)
_cell_measurement_theta_max 26.87
_cell_measurement_theta_min 2.84
_cell_measurement_wavelength 0.71073
_cell_volume 851.07(9)
_computing_cell_refinement 'Bruker APEX2 (Bruker, 2006)'
_computing_data_collection 'Bruker APEX2 (Bruker, 2006)'
_computing_data_reduction 'Bruker APEX2 (Bruker, 2006)'
_computing_molecular_graphics 'Ortep-3 for Windows (Farrugia, 1997)'
_computing_publication_material
;
           WinGX publication routines (Farrugia, 1999),
           CRYSCAL (T. Roisnel, local program)
;
_computing_structure_refinement 'SHELXL-97 (Sheldrick, 1997)'
_computing_structure_solution 'SIR97 (Altomare et al., 1999)'
_diffrn_ambient_temperature 150(2)
_diffrn_detector 'CCD plate'
_diffrn_measured_fraction_theta_full 0.998
_diffrn_measured_fraction_theta_max 0.998
_diffrn_measurement_device_type 'APEXII, Bruker-AXS'
_diffrn_measurement_method 'CCD rotation images, thin slices'
_diffrn_radiation_monochromator graphite
_diffrn_radiation_probe x-ray
_diffrn_radiation_type MoK\a
_diffrn_radiation_wavelength 0.71073
_diffrn_reflns_av_R_equivalents 0.0476
_diffrn_reflns_av_unetI/netI 0.0373
_diffrn_reflns_limit_h_max 18
_diffrn_reflns_limit_h_min -18
_diffrn_reflns_limit_k_max 5
_diffrn_reflns_limit_k_min -5
_diffrn_reflns_limit_l_max 18
_diffrn_reflns_limit_l_min -18
_diffrn_reflns_number 10798
_diffrn_reflns_theta_full 27.46
_diffrn_reflns_theta_max 27.46
_diffrn_reflns_theta_min 3.12
_exptl_absorpt_coefficient_mu 9.631
_exptl_absorpt_correction_T_max 0.749
_exptl_absorpt_correction_T_min 0.597
_exptl_absorpt_correction_type multi-scan
_exptl_absorpt_process_details
;
  [Sheldrick, G.M. (2002). SADABS Bruker AXS Inc., Madison, Wisconsin, USA]
;
_exptl_crystal_colour black
_exptl_crystal_density_diffrn 2.512
_exptl_crystal_density_method 'not measured'
_exptl_crystal_description prism
_exptl_crystal_F_000 614
_exptl_crystal_size_max 0.06
_exptl_crystal_size_mid 0.04
_exptl_crystal_size_min 0.03
_refine_diff_density_max 1.446
_refine_diff_density_min -0.952
_refine_diff_density_rms 0.165
_refine_ls_extinction_method none
_refine_ls_goodness_of_fit_ref 1.09
_refine_ls_hydrogen_treatment constr
_refine_ls_matrix_type full
_refine_ls_number_parameters 107
_refine_ls_number_reflns 1959
_refine_ls_number_restraints 0
_refine_ls_restrained_S_all 1.09
_refine_ls_R_factor_all 0.035
_refine_ls_R_factor_gt 0.0255
_refine_ls_shift/su_max 0
_refine_ls_shift/su_mean 0
_refine_ls_structure_factor_coef Fsqd
_refine_ls_weighting_details 'calc w=1/[\s^2^(Fo^2^)+(0.0230P)^2^+1.4839P] where P=(Fo^2^+2Fc^2^)/3'
_refine_ls_weighting_scheme calc
_refine_ls_wR_factor_gt 0.0556
_refine_ls_wR_factor_ref 0.0599
_reflns_number_gt 1617
_reflns_number_total 1959
_reflns_threshold_expression >2sigma(I)
_cod_data_source_file ic501437g_si_001.cif
_cod_data_source_block AuEtOHThiazdt2
_cod_depositor_comments 'Adding full bibliography for 4340712--4340715.cif.'
_cod_original_sg_symbol_H-M 'P 21/a'
_cod_database_code 4340715

loop_
_symmetry_equiv_pos_as_xyz
'x, y, z'
'-x+1/2, y+1/2, -z'
'-x, -y, -z'
'x-1/2, -y-1/2, z'

loop_
_atom_site_label
_atom_site_type_symbol
_atom_site_fract_x
_atom_site_fract_y
_atom_site_fract_z
_atom_site_U_iso_or_equiv
_atom_site_adp_type
_atom_site_occupancy
_atom_site_symmetry_multiplicity
_atom_site_calc_flag
_atom_site_refinement_flags
Au1 Au 0 0 0 0.01564(9) Uani 1 2 d S
S1 S -0.15166(8) 0.2031(3) -0.01092(8) 0.0201(3) Uani 1 1 d .
S2 S -0.01286(8) -0.1867(3) -0.15233(8) 0.0206(3) Uani 1 1 d .
S3 S -0.29173(8) 0.1749(3) -0.18019(8) 0.0242(3) Uani 1 1 d .
S4 S -0.33219(11) -0.0687(4) -0.37448(10) 0.0363(4) Uani 1 1 d .
C1 C -0.1829(3) 0.0981(12) -0.1238(3) 0.0188(10) Uani 1 1 d .
C2 C -0.1269(3) -0.0709(11) -0.1813(3) 0.0180(10) Uani 1 1 d .
N3 N -0.1712(3) -0.1424(10) -0.2674(2) 0.0198(9) Uani 1 1 d .
C4 C -0.2613(4) -0.0296(12) -0.2801(4) 0.0239(11) Uani 1 1 d .
C5 C -0.1295(4) -0.3439(13) -0.3376(3) 0.0255(11) Uani 1 1 d .
H5A H -0.1791 -0.48 -0.3682 0.031 Uiso 1 1 calc R
H5B H -0.0826 -0.4888 -0.3061 0.031 Uiso 1 1 calc R
C6 C -0.0821(4) -0.1512(15) -0.4120(4) 0.0332(13) Uani 1 1 d .
H6A H -0.051 -0.3026 -0.4536 0.04 Uiso 1 1 calc R
H6B H -0.1308 -0.0335 -0.4502 0.04 Uiso 1 1 calc R
O7 O -0.0170(4) 0.0647(11) -0.3769(4) 0.0540(13) Uani 1 1 d .
H7 H 0.0291 -0.035 -0.352 0.081 Uiso 1 1 calc R

loop_
_atom_site_aniso_label
_atom_site_aniso_U_11
_atom_site_aniso_U_22
_atom_site_aniso_U_33
_atom_site_aniso_U_23
_atom_site_aniso_U_13
_atom_site_aniso_U_12
Au1 0.01285(13) 0.01913(14) 0.01496(13) 0.00161(11) 0.00097(9) -0.00045(11)
S1 0.0147(6) 0.0286(7) 0.0169(5) -0.0001(5) 0.0007(4) 0.0029(5)
S2 0.0169(6) 0.0280(7) 0.0169(5) -0.0005(5) -0.0004(5) 0.0033(5)
S3 0.0155(6) 0.0349(8) 0.0221(6) 0.0063(6) -0.0008(5) 0.0013(6)
S4 0.0297(8) 0.0486(10) 0.0291(7) 0.0059(6) -0.0100(6) -0.0087(7)
C1 0.013(2) 0.024(3) 0.020(2) 0.006(2) 0.0022(19) 0.0010(19)
C2 0.017(2) 0.019(3) 0.018(2) 0.0052(19) -0.0018(19) -0.0056(19)
N3 0.024(2) 0.020(2) 0.0156(19) 0.0025(17) 0.0020(17) -0.0050(18)
C4 0.021(3) 0.023(3) 0.027(3) 0.010(2) -0.002(2) -0.011(2)
C5 0.037(3) 0.019(3) 0.021(2) -0.005(2) -0.002(2) 0.000(2)
C6 0.039(3) 0.034(3) 0.027(3) -0.005(3) 0.004(2) -0.007(3)
O7 0.045(3) 0.061(3) 0.057(3) -0.001(2) 0.009(2) -0.003(2)

loop_
_atom_type_symbol
_atom_type_description
_atom_type_scat_dispersion_real
_atom_type_scat_dispersion_imag
_atom_type_scat_source
C C 0.0033 0.0016 'International Tables Vol C Tables 4.2.6.8 and 6.1.1.4'
H H 0 0 'International Tables Vol C Tables 4.2.6.8 and 6.1.1.4'
N N 0.0061 0.0033 'International Tables Vol C Tables 4.2.6.8 and 6.1.1.4'
O O 0.0106 0.006 'International Tables Vol C Tables 4.2.6.8 and 6.1.1.4'
S S 0.1246 0.1234 'International Tables Vol C Tables 4.2.6.8 and 6.1.1.4'
Au Au -2.0133 8.8022 'International Tables Vol C Tables 4.2.6.8 and 6.1.1.4'

loop_
_geom_angle_atom_site_label_1
_geom_angle_atom_site_label_2
_geom_angle_atom_site_label_3
_geom_angle
_geom_angle_site_symmetry_1
_geom_angle_site_symmetry_3
S2 Au1 S2 180 3 .
S2 Au1 S1 91.99(4) 3 3
S2 Au1 S1 88.01(4) . 3
S2 Au1 S1 88.01(4) 3 .
S2 Au1 S1 91.99(4) . .
S1 Au1 S1 180 3 .
C1 S1 Au1 99.34(17) . .
C2 S2 Au1 99.01(16) . .
C1 S3 C4 92.0(2) . .
C2 C1 S1 124.7(4) . .
C2 C1 S3 110.4(4) . .
S1 C1 S3 124.8(3) . .
C1 C2 N3 113.2(4) . .
C1 C2 S2 124.8(4) . .
N3 C2 S2 122.0(4) . .
C4 N3 C2 114.9(4) . .
C4 N3 C5 121.3(4) . .
C2 N3 C5 123.6(4) . .
N3 C4 S4 126.9(4) . .
N3 C4 S3 109.5(3) . .
S4 C4 S3 123.6(3) . .
N3 C5 C6 113.4(4) . .
N3 C5 H5A 108.9 . .
C6 C5 H5A 108.9 . .
N3 C5 H5B 108.9 . .
C6 C5 H5B 108.9 . .
H5A C5 H5B 107.7 . .
O7 C6 C5 113.9(4) . .
O7 C6 H6A 108.8 . .
C5 C6 H6A 108.8 . .
O7 C6 H6B 108.8 . .
C5 C6 H6B 108.8 . .
H6A C6 H6B 107.7 . .
C6 O7 H7 109.5 . .

loop_
_geom_bond_atom_site_label_1
_geom_bond_atom_site_label_2
_geom_bond_distance
_geom_bond_site_symmetry_2
Au1 S2 2.3197(11) 3
Au1 S2 2.3197(11) .
Au1 S1 2.3211(12) 3
Au1 S1 2.3211(12) .
S1 C1 1.714(5) .
S2 C2 1.725(5) .
S3 C1 1.741(5) .
S3 C4 1.745(5) .
S4 C4 1.653(5) .
C1 C2 1.374(7) .
C2 N3 1.390(6) .
N3 C4 1.372(7) .
N3 C5 1.463(6) .
C5 C6 1.525(7) .
C5 H5A 0.99 .
C5 H5B 0.99 .
C6 O7 1.367(7) .
C6 H6A 0.99 .
C6 H6B 0.99 .
O7 H7 0.84 .

loop_
_geom_torsion_atom_site_label_1
_geom_torsion_atom_site_label_2
_geom_torsion_atom_site_label_3
_geom_torsion_atom_site_label_4
_geom_torsion
_geom_torsion_site_symmetry_1
S2 Au1 S1 C1 179.73(18) 3
S2 Au1 S1 C1 -0.27(18) .
S1 Au1 S2 C2 178.91(16) 3
S1 Au1 S2 C2 -1.09(16) .
Au1 S1 C1 C2 2.3(5) .
Au1 S1 C1 S3 179.3(3) .
C4 S3 C1 C2 1.2(4) .
C4 S3 C1 S1 -176.3(3) .
S1 C1 C2 N3 176.1(4) .
S3 C1 C2 N3 -1.3(5) .
S1 C1 C2 S2 -4.0(7) .
S3 C1 C2 S2 178.6(3) .
Au1 S2 C2 C1 3.0(4) .
Au1 S2 C2 N3 -177.1(4) .
C1 C2 N3 C4 0.8(6) .
S2 C2 N3 C4 -179.1(3) .
C1 C2 N3 C5 -174.5(4) .
S2 C2 N3 C5 5.6(6) .
C2 N3 C4 S4 179.0(4) .
C5 N3 C4 S4 -5.6(7) .
C2 N3 C4 S3 0.1(5) .
C5 N3 C4 S3 175.5(4) .
C1 S3 C4 N3 -0.7(4) .
C1 S3 C4 S4 -179.7(3) .
C4 N3 C5 C6 87.9(6) .
C2 N3 C5 C6 -97.1(6) .
N3 C5 C6 O7 53.8(7) .
